data_2203974
loop_
_publ_author_name
'Amini, Mostafa M.'
'Mahmoodi, Ayoob'
'Mirzaee, Mehdi'
'Ng, Seik Weng'

_publ_section_title
;
 Di-\m-isopropoxy-bis[(8-hydroxyquinolinolato)diisopropoxyzirconium(IV)]
;
_journal_issue 8
_journal_name_full 'Acta Crystallographica Section E'
_journal_page_first m1053
_journal_page_last m1054
_journal_paper_doi 10.1107/S1600536804015740
_journal_volume 60
_journal_year 2004
_chemical_formula_iupac '[Zr2 (C9 H6 N O)2 (C3 H7 O)6]'
_chemical_formula_moiety '6C3 H7 O, 2C9 H6 N O, 2Zr'
_chemical_formula_sum 'C36 H54 N2 O8 Zr2'
_chemical_formula_weight 825.25
_chemical_name_systematic
;
Di-\m-isopropoxy-bis[(8-hydroxyquinolinolato)diisopropoxyzirconium(IV)]
;
_space_group_IT_number 15
_symmetry_cell_setting monoclinic
_symmetry_space_group_name_Hall '-C 2yc'
_symmetry_space_group_name_H-M 'C 1 2/c 1'
_atom_sites_solution_hydrogens geom
_atom_sites_solution_primary direct
_atom_sites_solution_secondary difmap
_audit_creation_method SHELXL-97
_cell_angle_alpha 90.00
_cell_angle_beta 105.5180(10)
_cell_angle_gamma 90.00
_cell_formula_units_Z 4
_cell_length_a 19.8510(10)
_cell_length_b 12.8900(10)
_cell_length_c 16.3010(10)
_cell_measurement_reflns_used 6641
_cell_measurement_temperature 163(2)
_cell_measurement_theta_max 26.4
_cell_measurement_theta_min 2.6
_cell_volume 4019.0(4)
_computing_cell_refinement 'SAINT (Bruker, 2001)'
_computing_data_collection 'SMART (Bruker, 2001)'
_computing_data_reduction SAINT
_computing_molecular_graphics 'ORTEPII (Johnson, 1976)'
_computing_publication_material SHELXL97
_computing_structure_refinement 'SHELXL97 (Sheldrick, 1997)'
_computing_structure_solution 'SHELXS97 (Sheldrick, 1997)'
_diffrn_ambient_temperature 163(2)
_diffrn_detector_area_resol_mean 0
_diffrn_measured_fraction_theta_full 0.99
_diffrn_measured_fraction_theta_max 0.99
_diffrn_measurement_device_type 'Siemens P4/CCD area-detector'
_diffrn_measurement_method '\f and \w'
_diffrn_radiation_monochromator graphite
_diffrn_radiation_source 'medium-focus sealed tube'
_diffrn_radiation_type MoK\a
_diffrn_radiation_wavelength 0.71073
_diffrn_reflns_av_R_equivalents 0.042
_diffrn_reflns_av_sigmaI/netI 0.030
_diffrn_reflns_limit_h_max 24
_diffrn_reflns_limit_h_min -24
_diffrn_reflns_limit_k_max 8
_diffrn_reflns_limit_k_min -16
_diffrn_reflns_limit_l_max 20
_diffrn_reflns_limit_l_min -20
_diffrn_reflns_number 24817
_diffrn_reflns_theta_full 26.5
_diffrn_reflns_theta_max 26.5
_diffrn_reflns_theta_min 1.9
_diffrn_standards_decay_% 0
_diffrn_standards_interval_count 0
_diffrn_standards_interval_time 0
_diffrn_standards_number 0
_exptl_absorpt_coefficient_mu 0.566
_exptl_absorpt_correction_T_max 0.946
_exptl_absorpt_correction_T_min 0.725
_exptl_absorpt_correction_type multi-scan
_exptl_absorpt_process_details '(SADABS; Bruker, 2001)'
_exptl_crystal_colour orange
_exptl_crystal_density_diffrn 1.364
_exptl_crystal_density_method 'not measured'
_exptl_crystal_description block
_exptl_crystal_F_000 1712
_exptl_crystal_size_max 0.50
_exptl_crystal_size_mid 0.25
_exptl_crystal_size_min 0.10
_refine_diff_density_max 0.59
_refine_diff_density_min -0.50
_refine_ls_extinction_method none
_refine_ls_goodness_of_fit_ref 1.02
_refine_ls_hydrogen_treatment constr
_refine_ls_matrix_type full
_refine_ls_number_parameters 217
_refine_ls_number_reflns 4116
_refine_ls_number_restraints 0
_refine_ls_restrained_S_all 1.02
_refine_ls_R_factor_all 0.046
_refine_ls_R_factor_gt 0.032
_refine_ls_shift/su_max 0.001
_refine_ls_shift/su_mean 0.000
_refine_ls_structure_factor_coef Fsqd
_refine_ls_weighting_details 'calc w = 1/[\s^2^(Fo^2^)+(0.0425P)^2^+4.6465P] where P = (Fo^2^+2Fc^2^)/3'
_refine_ls_weighting_scheme calc
_refine_ls_wR_factor_gt 0.075
_refine_ls_wR_factor_ref 0.082
_reflns_number_gt 3355
_reflns_number_total 4116
_reflns_threshold_expression I>2\s(I)
_cod_data_source_file bt6481.cif
_cod_data_source_block I
_cod_depositor_comments
;
The following automatic conversions were performed:
'_symmetry_cell_setting' value 'Monoclinic' changed to 'monoclinic'
according to '/home/saulius/struct/CIF-dictionaries/cif_core.dic'
dictionary named 'cif_core.dic' version 2.4.1 from
2010-06-29.

'_exptl_absorpt_correction_type' value 'Multi-scan' changed
to 'multi-scan' according to
'/home/saulius/struct/CIF-dictionaries/cif_core.dic' dictionary named
'cif_core.dic' version 2.4.1 from 2010-06-29.

Automatic conversion script
Id: cif_fix_enum 1527 2010-12-29 10:47:43Z saulius 

The following automatic conversions were performed:

'_symmetry_cell_setting' value 'Monoclinic' changed to 'monoclinic'
according to /home/saulius/struct/CIF-dictionaries/cif_core.dic
dictionary named 'cif_core.dic' version 2.4.1 from
2010-06-29.

'_exptl_absorpt_correction_type' value 'Multi-scan'
changed to 'multi-scan' according to
/home/saulius/struct/CIF-dictionaries/cif_core.dic dictionary named
'cif_core.dic' version 2.4.1 from 2010-06-29.

Automatic conversion script
Id: cif_fix_values 1715 2011-07-08 13:25:40Z adriana 
;
_cod_original_cell_volume 4018.8(4)
_cod_original_sg_symbol_H-M 'C 2/c'
_cod_database_code 2203974
_cod_database_fobs_code 2203974

loop_
_symmetry_equiv_pos_as_xyz
'x, y, z'
'-x, y, -z+1/2'
'x+1/2, y+1/2, z'
'-x+1/2, y+1/2, -z+1/2'
'-x, -y, -z'
'x, -y, z-1/2'
'-x+1/2, -y+1/2, -z'
'x+1/2, -y+1/2, z-1/2'

loop_
_atom_site_label
_atom_site_fract_x
_atom_site_fract_y
_atom_site_fract_z
_atom_site_U_iso_or_equiv
_atom_site_adp_type
_atom_site_calc_flag
_atom_site_refinement_flags
_atom_site_occupancy
_atom_site_type_symbol
Zr1 0.738550(10) 0.36414(2) 0.554850(10) 0.02603(9) Uani d . 1 Zr
O1 0.82170(10) 0.44640(10) 0.63340(10) 0.0351(4) Uani d . 1 O
O2 0.80570(10) 0.22640(10) 0.55780(10) 0.0283(4) Uani d . 1 O
O3 0.69710(10) 0.3112(2) 0.64150(10) 0.0382(4) Uani d . 1 O
O4 0.67620(10) 0.47990(10) 0.51540(10) 0.0391(4) Uani d . 1 O
N1 0.80660(10) 0.4446(2) 0.46760(10) 0.0287(4) Uani d . 1 N
C1 0.86720(10) 0.5029(2) 0.6055(2) 0.0300(5) Uani d . 1 C
C2 0.92100(10) 0.5591(2) 0.6575(2) 0.0358(6) Uani d . 1 C
C3 0.96610(10) 0.6180(2) 0.6223(2) 0.0387(6) Uani d . 1 C
C4 0.95880(10) 0.6213(2) 0.5361(2) 0.0390(6) Uani d . 1 C
C5 0.90480(10) 0.5644(2) 0.4805(2) 0.0304(5) Uani d . 1 C
C6 0.89070(10) 0.5630(2) 0.3908(2) 0.0366(6) Uani d . 1 C
C7 0.8368(2) 0.5056(2) 0.3428(2) 0.0378(6) Uani d . 1 C
C8 0.79630(10) 0.4463(2) 0.3839(2) 0.0345(6) Uani d . 1 C
C9 0.85970(10) 0.5042(2) 0.51560(10) 0.0267(5) Uani d . 1 C
C10 0.87000(10) 0.1927(2) 0.6192(2) 0.0387(6) Uani d . 1 C
C11 0.93160(10) 0.2300(3) 0.5883(2) 0.0497(8) Uani d . 1 C
C12 0.8741(2) 0.2275(3) 0.7089(2) 0.0541(8) Uani d . 1 C
C13 0.6510(2) 0.3036(3) 0.6945(2) 0.0630(10) Uani d . 1 C
C14 0.6896(2) 0.2635(3) 0.7801(2) 0.0750(10) Uani d . 1 C
C15 0.6188(2) 0.4093(5) 0.6996(3) 0.115(2) Uani d . 1 C
C16 0.6505(2) 0.5765(3) 0.4781(2) 0.0592(9) Uani d . 1 C
C17 0.5734(2) 0.5791(3) 0.4523(3) 0.0900(10) Uani d . 1 C
C18 0.6835(2) 0.6624(3) 0.5320(4) 0.107(2) Uani d . 1 C
H2 0.9277 0.5580 0.7175 0.043 Uiso calc R 1 H
H3 1.0027 0.6566 0.6593 0.046 Uiso calc R 1 H
H4 0.9900 0.6617 0.5141 0.047 Uiso calc R 1 H
H6 0.9191 0.6025 0.3638 0.044 Uiso calc R 1 H
H7 0.8268 0.5057 0.2824 0.045 Uiso calc R 1 H
H8 0.7595 0.4052 0.3500 0.041 Uiso calc R 1 H
H10 0.8706 0.1151 0.6189 0.046 Uiso calc R 1 H
H11a 0.9265 0.2054 0.5301 0.075 Uiso calc R 1 H
H11b 0.9751 0.2026 0.6258 0.075 Uiso calc R 1 H
H11c 0.9330 0.3060 0.5893 0.075 Uiso calc R 1 H
H12a 0.8333 0.2016 0.7256 0.081 Uiso calc R 1 H
H12b 0.8748 0.3035 0.7113 0.081 Uiso calc R 1 H
H12c 0.9168 0.2001 0.7478 0.081 Uiso calc R 1 H
H13 0.6128 0.2536 0.6681 0.075 Uiso calc R 1 H
H14a 0.7095 0.1953 0.7739 0.112 Uiso calc R 1 H
H14b 0.6573 0.2572 0.8161 0.112 Uiso calc R 1 H
H14c 0.7273 0.3117 0.8067 0.112 Uiso calc R 1 H
H15a 0.5941 0.4326 0.6422 0.172 Uiso calc R 1 H
H15b 0.6558 0.4591 0.7252 0.172 Uiso calc R 1 H
H15c 0.5858 0.4046 0.7346 0.172 Uiso calc R 1 H
H16 0.6657 0.5822 0.4245 0.071 Uiso calc R 1 H
H17a 0.5556 0.5188 0.4163 0.136 Uiso calc R 1 H
H17b 0.5574 0.6429 0.4203 0.136 Uiso calc R 1 H
H17c 0.5559 0.5772 0.5031 0.136 Uiso calc R 1 H
H18a 0.7344 0.6546 0.5461 0.160 Uiso calc R 1 H
H18b 0.6684 0.6623 0.5845 0.160 Uiso calc R 1 H
H18c 0.6699 0.7280 0.5017 0.160 Uiso calc R 1 H

loop_
_atom_site_aniso_label
_atom_site_aniso_U_11
_atom_site_aniso_U_22
_atom_site_aniso_U_33
_atom_site_aniso_U_12
_atom_site_aniso_U_13
_atom_site_aniso_U_23
Zr1 0.02950(10) 0.0316(2) 0.01840(10) -0.00550(10) 0.00890(10) -0.00160(10)
O1 0.0440(10) 0.0420(10) 0.0210(10) -0.0160(10) 0.0120(10) -0.0050(10)
O2 0.0270(10) 0.0370(10) 0.0190(10) -0.0030(10) 0.0030(10) 0.0010(10)
O3 0.0410(10) 0.0500(10) 0.0290(10) -0.0070(10) 0.0190(10) 0.0010(10)
O4 0.0460(10) 0.0360(10) 0.0370(10) 0.0030(10) 0.0150(10) -0.0010(10)
N1 0.0370(10) 0.0290(10) 0.0220(10) -0.0040(10) 0.0110(10) 0.0000(10)
C1 0.0350(10) 0.0300(10) 0.0270(10) -0.0020(10) 0.0120(10) 0.0000(10)
C2 0.0380(10) 0.037(2) 0.0300(10) -0.0050(10) 0.0050(10) -0.0010(10)
C3 0.0350(10) 0.036(2) 0.042(2) -0.0060(10) 0.0040(10) 0.0020(10)
C4 0.0330(10) 0.034(2) 0.052(2) -0.0030(10) 0.0150(10) 0.0110(10)
C5 0.0320(10) 0.0270(10) 0.0350(10) 0.0040(10) 0.0140(10) 0.0070(10)
C6 0.042(2) 0.035(2) 0.0390(10) 0.0040(10) 0.0210(10) 0.0110(10)
C7 0.052(2) 0.041(2) 0.0250(10) 0.0080(10) 0.0180(10) 0.0080(10)
C8 0.0430(10) 0.038(2) 0.0240(10) -0.0020(10) 0.0110(10) 0.0000(10)
C9 0.0300(10) 0.0250(10) 0.0270(10) 0.0020(10) 0.0110(10) 0.0020(10)
C10 0.0320(10) 0.048(2) 0.0290(10) 0.0000(10) -0.0040(10) 0.0000(10)
C11 0.0310(10) 0.062(2) 0.053(2) -0.0020(10) 0.0060(10) 0.001(2)
C12 0.052(2) 0.070(2) 0.0310(10) -0.002(2) -0.0040(10) 0.003(2)
C13 0.058(2) 0.097(3) 0.041(2) -0.021(2) 0.026(2) -0.006(2)
C14 0.128(4) 0.068(2) 0.044(2) -0.013(2) 0.050(2) -0.001(2)
C15 0.101(3) 0.191(6) 0.072(3) 0.080(4) 0.055(3) 0.031(3)
C16 0.065(2) 0.043(2) 0.070(2) 0.010(2) 0.019(2) 0.009(2)
C17 0.071(3) 0.056(3) 0.131(4) 0.016(2) 0.005(3) 0.002(3)
C18 0.080(3) 0.049(3) 0.170(5) 0.005(2) -0.003(3) -0.021(3)

loop_
_atom_type_symbol
_atom_type_description
_atom_type_scat_dispersion_real
_atom_type_scat_dispersion_imag
_atom_type_scat_source
C C 0.0033 0.0016 'International Tables Vol C Tables 4.2.6.8 and 6.1.1.4'
H H 0.0000 0.0000 'International Tables Vol C Tables 4.2.6.8 and 6.1.1.4'
N N 0.0061 0.0033 'International Tables Vol C Tables 4.2.6.8 and 6.1.1.4'
O O 0.0106 0.0060 'International Tables Vol C Tables 4.2.6.8 and 6.1.1.4'
Zr Zr -2.9673 0.5597 'International Tables Vol C Tables 4.2.6.8 and 6.1.1.4'

loop_
_geom_angle_atom_site_label_1
_geom_angle_atom_site_label_2
_geom_angle_atom_site_label_3
_geom_angle_site_symmetry_1
_geom_angle_site_symmetry_3
_geom_angle
_geom_angle_publ_flag
O1 Zr1 O2 . . 91.25(7) yes
O1 Zr1 O2 . 7_656 150.82(6) yes
O1 Zr1 O3 . . 98.70(7) yes
O1 Zr1 O4 . . 98.18(8) yes
O1 Zr1 N1 . . 70.84(6) yes
O2 Zr1 O2 . 7_656 71.92(6) yes
O2 Zr1 O3 . . 94.10(7) yes
O2 Zr1 O4 . . 162.50(7) yes
O2 Zr1 N1 . . 85.98(6) yes
O2 Zr1 O3 7_656 . 105.97(7) yes
O2 Zr1 O4 7_656 . 93.20(7) yes
O2 Zr1 N1 7_656 . 84.02(6) yes
O3 Zr1 O4 . . 98.96(8) yes
O3 Zr1 N1 . . 169.54(7) yes
O4 Zr1 N1 . . 83.28(7) yes
C1 O1 Zr1 . . 124.50(10) no
C10 O2 Zr1 . 7_656 120.3(2) no
C10 O2 Zr1 . . 131.6(2) no
Zr1 O2 Zr1 . 7_656 108.08(6) yes
C13 O3 Zr1 . . 159.3(2) no
C16 O4 Zr1 . . 160.6(2) no
C8 N1 C9 . . 117.6(2) no
C8 N1 Zr1 . . 130.5(2) no
C9 N1 Zr1 . . 111.5(2) no
O1 C1 C2 . . 124.3(2) no
O1 C1 C9 . . 117.4(2) no
C2 C1 C9 . . 118.3(2) no
C1 C2 C3 . . 120.4(2) no
C4 C3 C2 . . 121.9(3) no
C3 C4 C5 . . 119.7(2) no
C4 C5 C6 . . 125.3(2) no
C4 C5 C9 . . 118.7(2) no
C6 C5 C9 . . 116.1(2) no
C7 C6 C5 . . 120.6(2) no
C6 C7 C8 . . 118.9(2) no
N1 C8 C7 . . 123.4(2) no
N1 C9 C5 . . 123.4(2) no
N1 C9 C1 . . 115.6(2) no
C5 C9 C1 . . 121.0(2) no
O2 C10 C12 . . 112.6(2) no
O2 C10 C11 . . 108.3(2) no
C12 C10 C11 . . 112.7(2) no
O3 C13 C14 . . 109.8(3) no
O3 C13 C15 . . 108.7(3) no
C14 C13 C15 . . 112.2(3) no
O4 C16 C18 . . 110.9(3) no
O4 C16 C17 . . 111.6(3) no
C18 C16 C17 . . 114.8(3) no
C1 C2 H2 . . 119.8 no
C3 C2 H2 . . 119.8 no
C4 C3 H3 . . 119.1 no
C2 C3 H3 . . 119.1 no
C3 C4 H4 . . 120.1 no
C5 C4 H4 . . 120.1 no
C7 C6 H6 . . 119.7 no
C5 C6 H6 . . 119.7 no
C6 C7 H7 . . 120.6 no
C8 C7 H7 . . 120.6 no
N1 C8 H8 . . 118.3 no
C7 C8 H8 . . 118.3 no
O2 C10 H10 . . 107.7 no
C12 C10 H10 . . 107.7 no
C11 C10 H10 . . 107.7 no
C10 C11 H11a . . 109.5 no
C10 C11 H11b . . 109.5 no
H11a C11 H11b . . 109.5 no
C10 C11 H11c . . 109.5 no
H11a C11 H11c . . 109.5 no
H11b C11 H11c . . 109.5 no
C10 C12 H12a . . 109.5 no
C10 C12 H12b . . 109.5 no
H12a C12 H12b . . 109.5 no
C10 C12 H12c . . 109.5 no
H12a C12 H12c . . 109.5 no
H12b C12 H12c . . 109.5 no
O3 C13 H13 . . 108.7 no
C14 C13 H13 . . 108.7 no
C15 C13 H13 . . 108.7 no
C13 C14 H14a . . 109.5 no
C13 C14 H14b . . 109.5 no
H14a C14 H14b . . 109.5 no
C13 C14 H14c . . 109.5 no
H14a C14 H14c . . 109.5 no
H14b C14 H14c . . 109.5 no
C13 C15 H15a . . 109.5 no
C13 C15 H15b . . 109.5 no
H15a C15 H15b . . 109.5 no
C13 C15 H15c . . 109.5 no
H15a C15 H15c . . 109.5 no
H15b C15 H15c . . 109.5 no
O4 C16 H16 . . 106.3 no
C18 C16 H16 . . 106.3 no
C17 C16 H16 . . 106.3 no
C16 C17 H17a . . 109.5 no
C16 C17 H17b . . 109.5 no
H17a C17 H17b . . 109.5 no
C16 C17 H17c . . 109.5 no
H17a C17 H17c . . 109.5 no
H17b C17 H17c . . 109.5 no
C16 C18 H18a . . 109.5 no
C16 C18 H18b . . 109.5 no
H18a C18 H18b . . 109.5 no
C16 C18 H18c . . 109.5 no
H18a C18 H18c . . 109.5 no
H18b C18 H18c . . 109.5 no

loop_
_geom_bond_atom_site_label_1
_geom_bond_atom_site_label_2
_geom_bond_site_symmetry_2
_geom_bond_distance
_geom_bond_publ_flag
Zr1 O1 . 2.087(2) yes
Zr1 O2 . 2.213(2) yes
Zr1 O2 7_656 2.154(2) yes
Zr1 O3 . 1.938(2) yes
Zr1 O4 . 1.935(2) yes
Zr1 N1 . 2.440(2) yes
O1 C1 . 1.333(3) no
O2 C10 . 1.461(3) no
O3 C13 . 1.421(3) no
O4 C16 . 1.419(4) no
N1 C8 . 1.324(3) no
N1 C9 . 1.368(3) no
C1 C2 . 1.378(4) no
C1 C9 . 1.434(3) no
C2 C3 . 1.408(4) no
C3 C4 . 1.374(4) no
C4 C5 . 1.410(4) no
C5 C6 . 1.413(4) no
C5 C9 . 1.416(3) no
C6 C7 . 1.364(4) no
C7 C8 . 1.404(4) no
C10 C12 . 1.511(4) no
C10 C11 . 1.520(4) no
C13 C14 . 1.494(5) no
C13 C15 . 1.517(6) no
C16 C18 . 1.455(5) no
C16 C17 . 1.476(5) no
C2 H2 . 0.95 no
C3 H3 . 0.95 no
C4 H4 . 0.95 no
C6 H6 . 0.95 no
C7 H7 . 0.95 no
C8 H8 . 0.95 no
C10 H10 . 1.00 no
C11 H11a . 0.98 no
C11 H11b . 0.98 no
C11 H11c . 0.98 no
C12 H12a . 0.98 no
C12 H12b . 0.98 no
C12 H12c . 0.98 no
C13 H13 . 1.00 no
C14 H14a . 0.98 no
C14 H14b . 0.98 no
C14 H14c . 0.98 no
C15 H15a . 0.98 no
C15 H15b . 0.98 no
C15 H15c . 0.98 no
C16 H16 . 1.00 no
C17 H17a . 0.98 no
C17 H17b . 0.98 no
C17 H17c . 0.98 no
C18 H18a . 0.98 no
C18 H18b . 0.98 no
C18 H18c . 0.98 no

loop_
_geom_torsion_atom_site_label_1
_geom_torsion_atom_site_label_2
_geom_torsion_atom_site_label_3
_geom_torsion_atom_site_label_4
_geom_torsion_site_symmetry_1
_geom_torsion_site_symmetry_4
_geom_torsion
O4 Zr1 O1 C1 . . -77.0(2)
O3 Zr1 O1 C1 . . -177.4(2)
O2 Zr1 O1 C1 7_656 . 34.9(3)
O2 Zr1 O1 C1 . . 88.2(2)
N1 Zr1 O1 C1 . . 2.9(2)
Zr1 Zr1 O1 C1 7_656 . 71.7(2)
O4 Zr1 O2 C10 . . 146.2(2)
O3 Zr1 O2 C10 . . -75.5(2)
O1 Zr1 O2 C10 . . 23.4(2)
O2 Zr1 O2 C10 7_656 . 179.1(2)
N1 Zr1 O2 C10 . . 94.1(2)
Zr1 Zr1 O2 C10 7_656 . 179.1(2)
O4 Zr1 O2 Zr1 . 7_656 -32.8(3)
O3 Zr1 O2 Zr1 . 7_656 105.50(10)
O1 Zr1 O2 Zr1 . 7_656 -155.70(10)
O2 Zr1 O2 Zr1 7_656 7_656 0.0
N1 Zr1 O2 Zr1 . 7_656 -85.02(7)
O4 Zr1 O3 C13 . . -1.2(5)
O1 Zr1 O3 C13 . . 98.6(5)
O2 Zr1 O3 C13 7_656 . -97.1(5)
O2 Zr1 O3 C13 . . -169.5(5)
N1 Zr1 O3 C13 . . 100.5(6)
Zr1 Zr1 O3 C13 7_656 . -134.6(5)
O3 Zr1 O4 C16 . . 156.5(6)
O1 Zr1 O4 C16 . . 56.2(6)
O2 Zr1 O4 C16 7_656 . -96.8(6)
O2 Zr1 O4 C16 . . -65.7(7)
N1 Zr1 O4 C16 . . -13.2(6)
Zr1 Zr1 O4 C16 7_656 . -89.6(6)
O4 Zr1 N1 C8 . . -75.6(2)
O3 Zr1 N1 C8 . . -178.6(4)
O1 Zr1 N1 C8 . . -176.7(2)
O2 Zr1 N1 C8 7_656 . 18.4(2)
O2 Zr1 N1 C8 . . 90.6(2)
Zr1 Zr1 N1 C8 7_656 . 55.1(2)
O4 Zr1 N1 C9 . . 97.8(2)
O3 Zr1 N1 C9 . . -5.2(5)
O1 Zr1 N1 C9 . . -3.3(2)
O2 Zr1 N1 C9 7_656 . -168.3(2)
O2 Zr1 N1 C9 . . -96.0(2)
Zr1 Zr1 N1 C9 7_656 . -131.5(2)
Zr1 O1 C1 C2 . . 178.4(2)
Zr1 O1 C1 C9 . . -2.1(3)
O1 C1 C2 C3 . . -179.0(2)
C9 C1 C2 C3 . . 1.5(4)
C1 C2 C3 C4 . . -0.5(4)
C2 C3 C4 C5 . . 0.0(4)
C3 C4 C5 C6 . . 178.5(3)
C3 C4 C5 C9 . . -0.6(4)
C4 C5 C6 C7 . . -179.7(3)
C9 C5 C6 C7 . . -0.5(4)
C5 C6 C7 C8 . . -1.2(4)
C9 N1 C8 C7 . . 0.1(4)
Zr1 N1 C8 C7 . . 173.1(2)
C6 C7 C8 N1 . . 1.5(4)
C8 N1 C9 C5 . . -2.0(4)
Zr1 N1 C9 C5 . . -176.3(2)
C8 N1 C9 C1 . . 177.8(2)
Zr1 N1 C9 C1 . . 3.5(3)
C4 C5 C9 N1 . . -178.6(2)
C6 C5 C9 N1 . . 2.2(4)
C4 C5 C9 C1 . . 1.7(4)
C6 C5 C9 C1 . . -177.6(2)
O1 C1 C9 N1 . . -1.4(3)
C2 C1 C9 N1 . . 178.1(2)
O1 C1 C9 C5 . . 178.4(2)
C2 C1 C9 C5 . . -2.1(4)
Zr1 O2 C10 C12 7_656 . -150.9(2)
Zr1 O2 C10 C12 . . 30.2(3)
Zr1 O2 C10 C11 7_656 . 83.8(2)
Zr1 O2 C10 C11 . . -95.2(2)
Zr1 O3 C13 C14 . . -145.4(4)
Zr1 O3 C13 C15 . . -22.3(7)
Zr1 O4 C16 C18 . . -72.2(7)
Zr1 O4 C16 C17 . . 158.4(5)
